data_2209773
loop_
_publ_author_name
'Musie, Ghezai T.'
'Li, Xiaobao'
'Klausmeyer, Kevin K.'

_publ_section_title
;Poly[[bis(acetonitrile-\k<i>N</i>)bis{\m-2-[(2-carboxylatoethyl)ammoniomethyl]benzoato}copper(II)]
 bis(perchlorate) acetonitrile disolvate]
;
_journal_coeditor_code BT2146
_journal_issue 8
_journal_name_full 'Acta Crystallographica Section E'
_journal_page_first m1966
_journal_page_last m1968
_journal_paper_doi 10.1107/S160053680602839X
_journal_volume 62
_journal_year 2006
_chemical_formula_iupac '[Cu2 (C11 H11 N O4)2 (C2 H3 N)2] (Cl O4)2 , 2C2 H3 N'
_chemical_formula_moiety 'C26 H30 Cu2 N4 O8 2+ , 2Cl O4 - , 2C2 H3 N'
_chemical_formula_sum 'C30 H36 Cl2 Cu2 N6 O16'
_chemical_formula_weight 934.65
_chemical_name_systematic
;
Poly[[bis(acetonitrile-\kN)bis{\m-2-[(2-
carboxylatoethyl)ammoniomethyl]benzoato}copper(II)] bis(perchlorate)
acetonitrile disolvate]
;
_space_group_IT_number 61
_symmetry_cell_setting orthorhombic
_symmetry_space_group_name_Hall '-P 2ac 2ab'
_symmetry_space_group_name_H-M 'P b c a'
_atom_sites_solution_hydrogens geom
_atom_sites_solution_primary direct
_atom_sites_solution_secondary difmap
_cell_angle_alpha 90.00
_cell_angle_beta 90.00
_cell_angle_gamma 90.00
_cell_formula_units_Z 4
_cell_length_a 16.7083(8)
_cell_length_b 10.9160(5)
_cell_length_c 21.0628(10)
_cell_measurement_reflns_used 7434
_cell_measurement_temperature 110(2)
_cell_measurement_theta_max 28.11
_cell_measurement_theta_min 2.44
_cell_volume 3841.6(3)
_computing_cell_refinement 'SAINT (Bruker, 2000)'
_computing_data_collection 'SMART (Bruker, 2000)'
_computing_data_reduction SAINT
_computing_molecular_graphics 'SHELXTL (Bruker, 2000)'
_computing_publication_material SHELXTL
_computing_structure_refinement 'SHELXL97 (Sheldrick, 1997)'
_computing_structure_solution 'SHELXS97 (Sheldrick, 1997)'
_diffrn_ambient_temperature 110(2)
_diffrn_measured_fraction_theta_full 0.998
_diffrn_measured_fraction_theta_max 0.998
_diffrn_measurement_device_type 'Bruker SMART CCD area-detector'
_diffrn_measurement_method '\f and \w'
_diffrn_radiation_monochromator graphite
_diffrn_radiation_source 'fine-focus sealed tube'
_diffrn_radiation_type MoK\a
_diffrn_radiation_wavelength 0.71073
_diffrn_reflns_av_R_equivalents 0.0479
_diffrn_reflns_av_sigmaI/netI 0.0319
_diffrn_reflns_limit_h_max 25
_diffrn_reflns_limit_h_min -25
_diffrn_reflns_limit_k_max 16
_diffrn_reflns_limit_k_min -14
_diffrn_reflns_limit_l_max 32
_diffrn_reflns_limit_l_min -31
_diffrn_reflns_number 100962
_diffrn_reflns_theta_full 32.92
_diffrn_reflns_theta_max 32.92
_diffrn_reflns_theta_min 1.93
_exptl_absorpt_coefficient_mu 1.325
_exptl_absorpt_correction_T_max 0.8823
_exptl_absorpt_correction_T_min 0.8394
_exptl_absorpt_correction_type multi-scan
_exptl_absorpt_process_details '(SADABS; Sheldrick, 1996)'
_exptl_crystal_colour green
_exptl_crystal_density_diffrn 1.616
_exptl_crystal_density_method 'not measured'
_exptl_crystal_description 'irregular fragment'
_exptl_crystal_F_000 1912
_exptl_crystal_size_max 0.14
_exptl_crystal_size_mid 0.11
_exptl_crystal_size_min 0.10
_refine_diff_density_max 0.528
_refine_diff_density_min -0.447
_refine_ls_extinction_method none
_refine_ls_goodness_of_fit_ref 1.040
_refine_ls_hydrogen_treatment constr
_refine_ls_matrix_type full
_refine_ls_number_parameters 255
_refine_ls_number_reflns 7198
_refine_ls_number_restraints 0
_refine_ls_restrained_S_all 1.040
_refine_ls_R_factor_all 0.0520
_refine_ls_R_factor_gt 0.0318
_refine_ls_shift/su_max 0.001
_refine_ls_shift/su_mean 0.000
_refine_ls_structure_factor_coef Fsqd
_refine_ls_weighting_details 'calc w = 1/[\s^2^(Fo^2^)+(0.0325P)^2^+2.734P] where P=(Fo^2^+2Fc^2^)/3'
_refine_ls_weighting_scheme calc
_refine_ls_wR_factor_gt 0.0730
_refine_ls_wR_factor_ref 0.0798
_reflns_number_gt 5483
_reflns_number_total 7198
_reflns_threshold_expression I>2\s(I)
_cod_data_source_file bt2146.cif
_cod_data_source_block I
_cod_depositor_comments
;
The following automatic conversions were performed:
'_symmetry_cell_setting' value 'Orthorhombic' changed to 'orthorhombic'
according to '/home/saulius/struct/CIF-dictionaries/cif_core.dic'
dictionary named 'cif_core.dic' version 2.4.1 from
2010-06-29.

'_geom_bond_publ_flag' value 'Y' changed to 'y' according to
'/home/saulius/struct/CIF-dictionaries/cif_core.dic' dictionary named
'cif_core.dic' version 2.4.1 from 2010-06-29 (6
times).

'_geom_angle_publ_flag' value 'Y' changed to 'y' according to
'/home/saulius/struct/CIF-dictionaries/cif_core.dic' dictionary named
'cif_core.dic' version 2.4.1 from 2010-06-29 (10 times).

Automatic conversion script
Id: cif_fix_enum 1527 2010-12-29 10:47:43Z saulius 

The following automatic conversions were performed:

'_symmetry_cell_setting' value 'Orthorhombic' changed to
'orthorhombic' according to
/home/saulius/struct/CIF-dictionaries/cif_core.dic dictionary named
'cif_core.dic' version 2.4.1 from 2010-06-29.

'_geom_bond_publ_flag'
value 'Y' changed to 'y' according to
/home/saulius/struct/CIF-dictionaries/cif_core.dic dictionary named
'cif_core.dic' version 2.4.1 from 2010-06-29 (6
times).

'_geom_angle_publ_flag' value 'Y' changed to 'y' according
to /home/saulius/struct/CIF-dictionaries/cif_core.dic dictionary
named 'cif_core.dic' version 2.4.1 from 2010-06-29 (10 times).

Automatic conversion script
Id: cif_fix_values 1715 2011-07-08 13:25:40Z adriana 
;
_cod_database_code 2209773
_cod_database_fobs_code 2209773

loop_
_symmetry_equiv_pos_as_xyz
'x, y, z'
'-x+1/2, -y, z+1/2'
'-x, y+1/2, -z+1/2'
'x+1/2, -y+1/2, -z'
'-x, -y, -z'
'x-1/2, y, -z-1/2'
'x, -y-1/2, z-1/2'
'-x-1/2, y-1/2, z'

loop_
_atom_site_type_symbol
_atom_site_label
_atom_site_fract_x
_atom_site_fract_y
_atom_site_fract_z
_atom_site_U_iso_or_equiv
_atom_site_adp_type
_atom_site_calc_flag
_atom_site_refinement_flags
_atom_site_occupancy
Cu Cu1 0.056932(9) 0.568201(16) 0.474392(8) 0.01104(5) Uani d . 1
Cl Cl1 0.20735(2) 0.98658(3) 0.217303(17) 0.01842(7) Uani d . 1
O O1 0.05740(6) 0.65792(10) 0.55584(5) 0.0165(2) Uani d . 1
O O2 -0.04233(6) 0.54501(10) 0.59675(5) 0.0171(2) Uani d . 1
O O3 0.36955(6) 0.94838(10) 0.51213(5) 0.0183(2) Uani d . 1
O O4 0.46636(6) 0.83199(10) 0.55576(5) 0.0178(2) Uani d . 1
O O5 0.16689(10) 0.95366(14) 0.27470(7) 0.0406(4) Uani d . 1
O O6 0.27323(8) 0.90383(12) 0.20601(7) 0.0350(3) Uani d . 1
O O7 0.23720(7) 1.11037(11) 0.22273(6) 0.0248(2) Uani d . 1
O O8 0.15320(7) 0.97958(12) 0.16390(6) 0.0288(3) Uani d . 1
N N1 0.15502(8) 0.66760(13) 0.42811(6) 0.0203(3) Uani d . 1
N N2 0.19004(7) 0.77705(12) 0.61363(6) 0.0151(2) Uani d . 1
H H2A 0.2148 0.7678 0.6524 0.018 Uiso d R 1
H H2B 0.1775 0.6988 0.6065 0.018 Uiso d R 1
N N3 0.12257(18) 1.0343(2) 0.47627(11) 0.0646(7) Uani d . 1
C C1 0.00775(8) 0.63137(13) 0.59956(6) 0.0128(2) Uani d . 1
C C2 0.00777(8) 0.70609(13) 0.65918(6) 0.0125(2) Uani d . 1
C C3 0.05971(8) 0.80532(13) 0.67011(7) 0.0140(2) Uani d . 1
C C4 0.05739(9) 0.86475(15) 0.72883(7) 0.0192(3) Uani d . 1
H H4A 0.0936 0.9300 0.7369 0.023 Uiso calc R 1
C C5 0.00329(10) 0.83055(16) 0.77578(7) 0.0227(3) Uani d . 1
H H5B 0.0023 0.8723 0.8154 0.027 Uiso calc R 1
C C6 -0.04927(9) 0.73476(16) 0.76411(7) 0.0212(3) Uani d . 1
H H6B -0.0871 0.7115 0.7955 0.025 Uiso calc R 1
C C7 -0.04656(8) 0.67308(14) 0.70668(7) 0.0157(3) Uani d . 1
H H7B -0.0824 0.6070 0.6994 0.019 Uiso calc R 1
C C8 0.11707(8) 0.85580(14) 0.62143(7) 0.0157(3) Uani d . 1
H H8B 0.0893 0.8626 0.5801 0.019 Uiso calc R 1
H H8C 0.1338 0.9391 0.6344 0.019 Uiso calc R 1
C C9 0.24772(8) 0.83222(15) 0.56741(7) 0.0168(3) Uani d . 1
H H9A 0.2504 0.9218 0.5744 0.020 Uiso calc R 1
H H9B 0.2282 0.8180 0.5236 0.020 Uiso calc R 1
C C10 0.33096(8) 0.77763(14) 0.57450(7) 0.0174(3) Uani d . 1
H H10A 0.3431 0.7662 0.6201 0.021 Uiso calc R 1
H H10B 0.3324 0.6962 0.5539 0.021 Uiso calc R 1
C C11 0.39399(8) 0.85928(14) 0.54494(7) 0.0146(3) Uani d . 1
C C12 0.20947(9) 0.70235(15) 0.40064(7) 0.0204(3) Uani d . 1
C C13 0.27916(11) 0.7486(2) 0.36618(9) 0.0334(4) Uani d . 1
H H13A 0.2613 0.7982 0.3301 0.050 Uiso calc R 1
H H13B 0.3111 0.6796 0.3507 0.050 Uiso calc R 1
H H13C 0.3118 0.7992 0.3946 0.050 Uiso calc R 1
C C14 0.08635(13) 0.98727(19) 0.43757(10) 0.0350(4) Uani d . 1
C C15 0.04166(12) 0.92501(18) 0.38874(9) 0.0313(4) Uani d . 1
H H15A 0.0722 0.8542 0.3737 0.047 Uiso calc R 1
H H15B 0.0320 0.9813 0.3533 0.047 Uiso calc R 1
H H15C -0.0097 0.8973 0.4061 0.047 Uiso calc R 1

loop_
_atom_site_aniso_label
_atom_site_aniso_U_11
_atom_site_aniso_U_22
_atom_site_aniso_U_33
_atom_site_aniso_U_12
_atom_site_aniso_U_13
_atom_site_aniso_U_23
Cu1 0.00897(7) 0.01473(8) 0.00942(7) -0.00078(6) -0.00049(6) 0.00067(6)
Cl1 0.01927(15) 0.01715(16) 0.01883(16) -0.00134(13) 0.00148(13) 0.00163(13)
O1 0.0161(5) 0.0217(5) 0.0116(4) -0.0047(4) 0.0019(4) -0.0022(4)
O2 0.0178(5) 0.0191(5) 0.0144(5) -0.0052(4) 0.0029(4) -0.0026(4)
O3 0.0132(4) 0.0232(6) 0.0186(5) -0.0021(4) 0.0001(4) 0.0064(4)
O4 0.0128(4) 0.0205(5) 0.0202(5) -0.0006(4) 0.0019(4) 0.0039(4)
O5 0.0516(9) 0.0422(8) 0.0281(7) -0.0086(7) 0.0147(6) 0.0114(6)
O6 0.0293(7) 0.0273(7) 0.0485(8) 0.0106(5) -0.0037(6) -0.0058(6)
O7 0.0296(6) 0.0190(6) 0.0259(6) -0.0060(5) 0.0018(5) -0.0026(5)
O8 0.0279(6) 0.0276(6) 0.0308(6) -0.0037(5) -0.0104(5) 0.0003(5)
N1 0.0180(6) 0.0208(6) 0.0221(6) -0.0025(5) 0.0009(5) 0.0024(5)
N2 0.0113(5) 0.0167(6) 0.0175(6) -0.0019(4) 0.0023(4) 0.0016(5)
N3 0.0897(19) 0.0529(14) 0.0512(13) -0.0107(13) -0.0152(12) -0.0077(11)
C1 0.0108(5) 0.0156(6) 0.0121(6) 0.0012(5) -0.0019(4) 0.0014(5)
C2 0.0110(5) 0.0148(6) 0.0118(6) 0.0013(5) 0.0002(4) 0.0000(5)
C3 0.0112(5) 0.0160(6) 0.0148(6) 0.0010(5) 0.0012(5) -0.0005(5)
C4 0.0174(6) 0.0196(7) 0.0208(7) -0.0012(6) 0.0013(5) -0.0059(6)
C5 0.0235(7) 0.0268(8) 0.0177(7) 0.0005(6) 0.0038(6) -0.0071(6)
C6 0.0199(7) 0.0283(8) 0.0155(7) -0.0004(6) 0.0056(5) -0.0018(6)
C7 0.0133(6) 0.0188(7) 0.0149(6) -0.0007(5) 0.0012(5) 0.0004(5)
C8 0.0136(6) 0.0142(6) 0.0194(7) -0.0005(5) 0.0025(5) -0.0005(5)
C9 0.0116(6) 0.0249(8) 0.0140(6) -0.0034(5) 0.0017(5) 0.0035(5)
C10 0.0135(6) 0.0184(7) 0.0204(7) -0.0008(5) 0.0038(5) 0.0029(5)
C11 0.0135(6) 0.0185(7) 0.0118(6) -0.0019(5) 0.0020(5) -0.0014(5)
C12 0.0170(7) 0.0242(8) 0.0198(7) -0.0029(6) -0.0005(5) 0.0019(6)
C13 0.0220(8) 0.0479(12) 0.0304(9) -0.0100(8) 0.0077(7) 0.0091(8)
C14 0.0438(11) 0.0305(10) 0.0308(9) -0.0002(9) 0.0009(8) 0.0037(8)
C15 0.0316(9) 0.0296(10) 0.0328(9) 0.0016(7) -0.0022(7) 0.0057(8)

loop_
_atom_type_symbol
_atom_type_description
_atom_type_scat_dispersion_real
_atom_type_scat_dispersion_imag
_atom_type_scat_source
C C 0.0033 0.0016 'International Tables Vol C Tables 4.2.6.8 and 6.1.1.4'
H H 0.0000 0.0000 'International Tables Vol C Tables 4.2.6.8 and 6.1.1.4'
N N 0.0061 0.0033 'International Tables Vol C Tables 4.2.6.8 and 6.1.1.4'
O O 0.0106 0.0060 'International Tables Vol C Tables 4.2.6.8 and 6.1.1.4'
Cl Cl 0.1484 0.1585 'International Tables Vol C Tables 4.2.6.8 and 6.1.1.4'
Cu Cu 0.3201 1.2651 'International Tables Vol C Tables 4.2.6.8 and 6.1.1.4'

loop_
_geom_angle_atom_site_label_1
_geom_angle_atom_site_label_2
_geom_angle_atom_site_label_3
_geom_angle_site_symmetry_1
_geom_angle_site_symmetry_3
_geom_angle
_geom_angle_publ_flag
O2 Cu1 O3 5_566 8_655 88.13(5) y
O2 Cu1 O4 5_566 4_466 90.38(5) y
O3 Cu1 O4 8_655 4_466 168.54(4) y
O2 Cu1 O1 5_566 . 168.02(4) y
O3 Cu1 O1 8_655 . 88.64(5) y
O4 Cu1 O1 4_466 . 90.51(5) y
O2 Cu1 N1 5_566 . 93.74(5) y
O3 Cu1 N1 8_655 . 92.41(5) y
O4 Cu1 N1 4_466 . 99.03(5) y
O1 Cu1 N1 . . 97.92(5) y
O2 Cu1 Cu1 5_566 5_566 82.37(3) ?
O3 Cu1 Cu1 8_655 5_566 84.83(3) ?
O4 Cu1 Cu1 4_466 5_566 83.70(3) ?
O1 Cu1 Cu1 . 5_566 85.86(3) ?
N1 Cu1 Cu1 . 5_566 175.28(4) ?
O5 Cl1 O6 . . 110.02(9) ?
O5 Cl1 O7 . . 109.34(8) ?
O6 Cl1 O7 . . 109.57(8) ?
O5 Cl1 O8 . . 110.40(9) ?
O6 Cl1 O8 . . 108.42(8) ?
O7 Cl1 O8 . . 109.09(7) ?
C1 O1 Cu1 . . 120.86(9) ?
C1 O2 Cu1 . 5_566 126.17(9) ?
C11 O3 Cu1 . 8_665 122.22(9) ?
C11 O4 Cu1 . 4_566 123.06(10) ?
C12 N1 Cu1 . . 169.63(14) ?
C9 N2 C8 . . 111.34(11) ?
C9 N2 H2A . . 109.3 ?
C8 N2 H2A . . 109.3 ?
C9 N2 H2B . . 115.3 ?
C8 N2 H2B . . 112.1 ?
H2A N2 H2B . . 98.6 ?
O2 C1 O1 . . 124.63(13) ?
O2 C1 C2 . . 116.52(12) ?
O1 C1 C2 . . 118.85(12) ?
C7 C2 C3 . . 118.81(13) ?
C7 C2 C1 . . 117.35(12) ?
C3 C2 C1 . . 123.83(12) ?
C4 C3 C2 . . 119.03(13) ?
C4 C3 C8 . . 116.74(13) ?
C2 C3 C8 . . 124.21(13) ?
C5 C4 C3 . . 121.52(14) ?
C5 C4 H4A . . 119.2 ?
C3 C4 H4A . . 119.2 ?
C6 C5 C4 . . 119.19(14) ?
C6 C5 H5B . . 120.4 ?
C4 C5 H5B . . 120.4 ?
C7 C6 C5 . . 120.03(14) ?
C7 C6 H6B . . 120.0 ?
C5 C6 H6B . . 120.0 ?
C6 C7 C2 . . 121.38(14) ?
C6 C7 H7B . . 119.3 ?
C2 C7 H7B . . 119.3 ?
N2 C8 C3 . . 112.43(12) ?
N2 C8 H8B . . 109.1 ?
C3 C8 H8B . . 109.1 ?
N2 C8 H8C . . 109.1 ?
C3 C8 H8C . . 109.1 ?
H8B C8 H8C . . 107.8 ?
N2 C9 C10 . . 111.57(12) ?
N2 C9 H9A . . 109.3 ?
C10 C9 H9A . . 109.3 ?
N2 C9 H9B . . 109.3 ?
C10 C9 H9B . . 109.3 ?
H9A C9 H9B . . 108.0 ?
C11 C10 C9 . . 111.43(12) ?
C11 C10 H10A . . 109.3 ?
C9 C10 H10A . . 109.3 ?
C11 C10 H10B . . 109.3 ?
C9 C10 H10B . . 109.3 ?
H10A C10 H10B . . 108.0 ?
O3 C11 O4 . . 126.12(13) ?
O3 C11 C10 . . 117.02(12) ?
O4 C11 C10 . . 116.87(13) ?
N1 C12 C13 . . 179.0(2) ?
C12 C13 H13A . . 109.5 ?
C12 C13 H13B . . 109.5 ?
H13A C13 H13B . . 109.5 ?
C12 C13 H13C . . 109.5 ?
H13A C13 H13C . . 109.5 ?
H13B C13 H13C . . 109.5 ?
N3 C14 C15 . . 178.6(3) ?
C14 C15 H15A . . 109.5 ?
C14 C15 H15B . . 109.5 ?
H15A C15 H15B . . 109.5 ?
C14 C15 H15C . . 109.5 ?
H15A C15 H15C . . 109.5 ?
H15B C15 H15C . . 109.5 ?

loop_
_geom_bond_atom_site_label_1
_geom_bond_atom_site_label_2
_geom_bond_site_symmetry_2
_geom_bond_distance
_geom_bond_publ_flag
Cu1 O2 5_566 1.9576(11) y
Cu1 O3 8_655 1.9625(11) y
Cu1 O4 4_466 1.9698(10) y
Cu1 O1 . 1.9754(10) y
Cu1 N1 . 2.1940(13) y
Cu1 Cu1 5_566 2.6458(3) y
Cl1 O5 . 1.4310(13) ?
Cl1 O6 . 1.4437(13) ?
Cl1 O7 . 1.4450(12) ?
Cl1 O8 . 1.4455(12) ?
O1 C1 . 1.2729(17) ?
O2 C1 . 1.2619(17) ?
O2 Cu1 5_566 1.9576(11) ?
O3 C11 . 1.2611(18) ?
O3 Cu1 8_665 1.9625(11) ?
O4 C11 . 1.2661(17) ?
O4 Cu1 4_566 1.9698(10) ?
N1 C12 . 1.143(2) ?
N2 C9 . 1.4964(18) ?
N2 C8 . 1.5006(18) ?
N2 H2A . 0.9200 ?
N2 H2B . 0.8922 ?
N3 C14 . 1.138(3) ?
C1 C2 . 1.4973(19) ?
C2 C7 . 1.3982(19) ?
C2 C3 . 1.407(2) ?
C3 C4 . 1.397(2) ?
C3 C8 . 1.508(2) ?
C4 C5 . 1.391(2) ?
C4 H4A . 0.9500 ?
C5 C6 . 1.387(2) ?
C5 H5B . 0.9500 ?
C6 C7 . 1.385(2) ?
C6 H6B . 0.9500 ?
C7 H7B . 0.9500 ?
C8 H8B . 0.9900 ?
C8 H8C . 0.9900 ?
C9 C10 . 1.520(2) ?
C9 H9A . 0.9900 ?
C9 H9B . 0.9900 ?
C10 C11 . 1.514(2) ?
C10 H10A . 0.9900 ?
C10 H10B . 0.9900 ?
C12 C13 . 1.462(2) ?
C13 H13A . 0.9800 ?
C13 H13B . 0.9800 ?
C13 H13C . 0.9800 ?
C14 C15 . 1.441(3) ?
C15 H15A . 0.9800 ?
C15 H15B . 0.9800 ?
C15 H15C . 0.9800 ?
